data_4070213
loop_
_publ_author_name
'Abernethy, Robyn J.'
'Hill, Anthony F.'
'Smith, Matthew K.'
'Willis, Anthony C.'

_publ_section_title
;
 Boron Functionalization of Bis(pyrazolyl)borate Ligands: Molecular
 Structures of [RuX(PPh3)2{(MeO)2B(pz)2}] (X = H, Cl; pz = pyrazol-1-yl)
;
_journal_issue 21
_journal_name_full Organometallics
_journal_page_first 6152
_journal_paper_doi 10.1021/om9006592
_journal_volume 28
_journal_year 2009
_chemical_compound_source
;
?
;
_chemical_formula_moiety ' C44 H43 B N4 O2 P2 Ru , 2(C H2 Cl2)'
_chemical_formula_sum 'C46 H47 B Cl4 N4 O2 P2 Ru'
_chemical_formula_weight 1003.54
_chemical_name_systematic
; 
? 
;
_space_group_IT_number 14
_symmetry_cell_setting monoclinic
_symmetry_space_group_name_Hall '-P 2ybc'
_symmetry_space_group_name_H-M 'P 1 21/c 1'
_atom_sites_solution_hydrogens geom
_atom_sites_solution_primary direct
_audit_creation_date 04-20-04
_audit_creation_method CRYSTALS_ver_12-03-99
_audit_update_record
;
2004-04-21 - Report on C46 H47 B1 Cl4 N4 O2 P2 Ru1 
             by Anthony C. Willis
             for   Anthony F. Hill and Robyn Abernethy

2004-04-21 - passes checkcif tests with minor warnings

;
_cell_angle_alpha 90
_cell_angle_beta 97.9591(4)
_cell_angle_gamma 90
_cell_formula_units_Z 4
_cell_length_a 11.94920(10)
_cell_length_b 21.8625(2)
_cell_length_c 17.7095(2)
_cell_measurement_reflns_used 67768
_cell_measurement_temperature 200
_cell_measurement_theta_max 27
_cell_measurement_theta_min 3
_cell_volume 4581.85(8)
_computing_cell_refinement
; 
 Denzo/Scalepack (Otwinowski & Minor, 1996) 
;
_computing_data_collection
; 
 COLLECT (Nonius BV, 1997) 
;
_computing_data_reduction
; 
 Denzo/Scalepack (Otwinowski & Minor, 1996) 
;
_computing_molecular_graphics
; 
ORTEP-II (Johnson 1976) in teXsan (MSC, 1992-1997)
;
_computing_publication_material
; 
 CRYSTALS (Watkin et al 2003) 
;
_computing_structure_refinement
; 
 CRYSTALS (Watkin et al 2003) 
;
_computing_structure_solution
; 
 SIR92 (Altomare et al, 1994) 
;
_diffrn_ambient_temperature 200
_diffrn_measured_fraction_theta_full 0.999
_diffrn_measured_fraction_theta_max 0.999
_diffrn_measurement_device_type
; 
Nonius Kappa CCD 
;
_diffrn_measurement_method ' \f and \w scans with CCD '
_diffrn_radiation_monochromator graphite
_diffrn_radiation_type 'Mo K\a'
_diffrn_radiation_wavelength 0.71073
_diffrn_reflns_av_R_equivalents 0.04
_diffrn_reflns_limit_h_max 15
_diffrn_reflns_limit_h_min -15
_diffrn_reflns_limit_k_max 28
_diffrn_reflns_limit_k_min -28
_diffrn_reflns_limit_l_max 22
_diffrn_reflns_limit_l_min -22
_diffrn_reflns_number 92804
_diffrn_reflns_theta_full 27.476
_diffrn_reflns_theta_max 27.476
_diffrn_reflns_theta_min 2.689
_diffrn_standards_decay_% 0.00
_diffrn_standards_interval_count 0
_diffrn_standards_interval_time 0
_diffrn_standards_number 0
_exptl_absorpt_coefficient_mu 0.688
_exptl_absorpt_correction_T_max 0.967
_exptl_absorpt_correction_T_min 0.816
_exptl_absorpt_correction_type integration
_exptl_absorpt_process_details
;
via Gaussian method (Coppens, 1970) implemented in maXus (2000)
;
_exptl_crystal_colour ' yellow '
_exptl_crystal_density_diffrn 1.455
_exptl_crystal_density_meas ?
_exptl_crystal_description ' block '
_exptl_crystal_F_000 2056
_exptl_crystal_size_max 0.40
_exptl_crystal_size_mid 0.15
_exptl_crystal_size_min 0.05
_refine_diff_density_max 0.79
_refine_diff_density_min -0.56
_refine_ls_extinction_method None
_refine_ls_goodness_of_fit_ref 1.0089
_refine_ls_hydrogen_treatment mixed
_refine_ls_matrix_type full
_refine_ls_number_parameters 549
_refine_ls_number_reflns 6225
_refine_ls_number_restraints 5
_refine_ls_R_factor_all 0.0406
_refine_ls_R_factor_gt 0.0297
_refine_ls_shift/su_max 0.000748
_refine_ls_structure_factor_coef F
_refine_ls_weighting_details
;
 Method, part 1, Chebychev polynomial, (Watkin, 1994, Prince, 1982) 
 [weight] = 1.0/[A~0~*T~0~(x)+A~1~*T~1~(x) ... +A~n-1~]*T~n-1~(x)] 
 where A~i~ are the Chebychev coefficients listed below and x= Fcalc/Fmax 
 Method = Robust Weighting (Prince, 1982) 
 W = [weight] * [1-(deltaF/6*sigmaF)^2^]^2^ 
 A~i~ are: 
 0.601 0.308 0.344 
;
_refine_ls_weighting_scheme calc
_refine_ls_wR_factor_all 0.0419
_refine_ls_wR_factor_gt 0.0348
_refine_ls_wR_factor_ref 0.0348
_reflns_limit_h_max 15
_reflns_limit_h_min -15
_reflns_limit_k_max 28
_reflns_limit_k_min 0
_reflns_limit_l_max 22
_reflns_limit_l_min 0
_reflns_number_gt 6225
_reflns_number_total 10486
_reflns_threshold_expression I>3.00u(I)
_cod_data_source_file om9006592_si_001.cif
_cod_data_source_block rja8
_cod_depositor_comments
;
The following automatic conversions were performed:

'_symmetry_cell_setting' value 'Monoclinic' changed to 'monoclinic'
according to /home/saulius/struct/CIF-dictionaries/cif_core.dic
dictionary named 'cif_core.dic' version 2.4.2 from 2011-04-26.

Automatic conversion script
Id: cif_fix_values 1715 2011-07-08 13:25:40Z adriana 

The following automatic conversions were performed:

'_exptl_crystal_density_meas' value 'not measured' was changed to '?'
- the value is perceived as not measured.

Automatic conversion script
Id: cif_fix_values 3008 2015-01-20 13:52:24Z robertas 
;
_cod_original_sg_symbol_H-M 'P 1 21/c 1 '
_cod_original_formula_sum ' C46 H47 B Cl4 N4 O2 P2 Ru '
_cod_database_code 4070213

loop_
_symmetry_equiv_pos_as_xyz
x,y,z
-x,-y,-z
-x,y+1/2,-z+1/2
x,-y+1/2,z+1/2

loop_
_atom_site_label
_atom_site_type_symbol
_atom_site_fract_x
_atom_site_fract_y
_atom_site_fract_z
_atom_site_U_iso_or_equiv
_atom_site_occupancy
_atom_site_adp_type
_atom_site_refinement_flags_posn
_atom_site_refinement_flags_occupancy
Ru1 Ru 0.107623(17) 0.467763(10) 0.244636(12) 0.0219 1.0000 Uani . .
Cl1 Cl 0.42495(12) 0.63461(7) 0.06952(8) 0.0899 1.0000 Uani . .
Cl2 Cl 0.52301(10) 0.70711(5) 0.20228(9) 0.0774 1.0000 Uani . .
Cl3 Cl 0.40897(13) 0.81070(9) -0.05060(10) 0.1060 1.0000 Uani D .
Cl4 Cl 0.6253(2) 0.81622(10) 0.04820(12) 0.1154 0.876(4) Uani D P
Cl5 Cl 0.5535(13) 0.8555(8) 0.0614(7) 0.1150 0.124(4) Uiso D P
P1 P 0.10953(6) 0.36572(3) 0.22078(4) 0.0236 1.0000 Uani . .
P2 P -0.07717(6) 0.47916(3) 0.24974(4) 0.0233 1.0000 Uani . .
O1 O 0.29236(15) 0.47870(9) 0.24267(10) 0.0256 1.0000 Uani . .
O2 O 0.43715(17) 0.54715(10) 0.31170(13) 0.0399 1.0000 Uani . .
N11 N 0.18652(18) 0.46650(11) 0.36506(12) 0.0263 1.0000 Uani . .
N12 N 0.28449(19) 0.49918(11) 0.37334(13) 0.0287 1.0000 Uani . .
N21 N 0.1354(2) 0.56507(11) 0.24668(14) 0.0291 1.0000 Uani . .
N22 N 0.2447(2) 0.58155(11) 0.27410(14) 0.0308 1.0000 Uani . .
C1 C 0.3241(3) 0.49200(15) 0.16919(16) 0.0345 1.0000 Uani . .
C2 C 0.5216(3) 0.50132(19) 0.3272(2) 0.0484 1.0000 Uani . .
C13 C 0.3269(3) 0.50294(15) 0.44785(17) 0.0373 1.0000 Uani . .
C14 C 0.2562(3) 0.47132(16) 0.48906(16) 0.0371 1.0000 Uani . .
C15 C 0.1697(3) 0.44959(14) 0.43481(16) 0.0328 1.0000 Uani . .
C23 C 0.2586(3) 0.64163(14) 0.26242(19) 0.0398 1.0000 Uani . .
C24 C 0.1582(3) 0.66513(15) 0.2270(2) 0.0424 1.0000 Uani . .
C25 C 0.0843(3) 0.61548(14) 0.21889(18) 0.0351 1.0000 Uani . .
C111 C 0.0023(2) 0.33435(14) 0.14550(15) 0.0286 1.0000 Uani . .
C112 C -0.0390(3) 0.37171(15) 0.08375(16) 0.0347 1.0000 Uani . .
C113 C -0.1226(3) 0.35101(17) 0.0274(2) 0.0466 1.0000 Uani . .
C114 C -0.1657(3) 0.29242(19) 0.0322(2) 0.0532 1.0000 Uani . .
C115 C -0.1257(3) 0.25479(17) 0.0919(2) 0.0471 1.0000 Uani . .
C116 C -0.0409(3) 0.27548(14) 0.14814(19) 0.0367 1.0000 Uani . .
C121 C 0.1114(2) 0.30711(12) 0.29634(15) 0.0260 1.0000 Uani . .
C122 C 0.0475(2) 0.31659(13) 0.35529(16) 0.0302 1.0000 Uani . .
C123 C 0.0410(3) 0.27206(15) 0.41049(17) 0.0369 1.0000 Uani . .
C124 C 0.0994(3) 0.21759(15) 0.40772(18) 0.0393 1.0000 Uani . .
C125 C 0.1644(3) 0.20781(15) 0.35027(19) 0.0406 1.0000 Uani . .
C126 C 0.1702(3) 0.25227(14) 0.29498(17) 0.0344 1.0000 Uani . .
C131 C 0.2420(2) 0.34634(13) 0.18452(16) 0.0282 1.0000 Uani . .
C132 C 0.2478(3) 0.33050(15) 0.10927(18) 0.0378 1.0000 Uani . .
C133 C 0.3515(3) 0.32278(18) 0.0836(2) 0.0530 1.0000 Uani . .
C134 C 0.4502(3) 0.3292(2) 0.1326(3) 0.0592 1.0000 Uani . .
C135 C 0.4458(3) 0.34376(18) 0.2082(2) 0.0497 1.0000 Uani . .
C136 C 0.3433(3) 0.35191(15) 0.23447(19) 0.0366 1.0000 Uani . .
C211 C -0.1589(2) 0.42076(12) 0.29356(16) 0.0264 1.0000 Uani . .
C212 C -0.1736(3) 0.42435(14) 0.37020(17) 0.0337 1.0000 Uani . .
C213 C -0.2294(3) 0.37837(16) 0.4041(2) 0.0440 1.0000 Uani . .
C214 C -0.2718(3) 0.32805(16) 0.3618(2) 0.0440 1.0000 Uani . .
C215 C -0.2579(3) 0.32371(14) 0.2858(2) 0.0387 1.0000 Uani . .
C216 C -0.2018(2) 0.36946(14) 0.25151(18) 0.0324 1.0000 Uani . .
C221 C -0.1736(2) 0.49495(13) 0.16024(15) 0.0271 1.0000 Uani . .
C222 C -0.1311(2) 0.52485(14) 0.10081(16) 0.0311 1.0000 Uani . .
C223 C -0.2025(3) 0.54245(16) 0.03569(18) 0.0418 1.0000 Uani . .
C224 C -0.3167(3) 0.53000(19) 0.02912(18) 0.0477 1.0000 Uani . .
C225 C -0.3593(3) 0.49909(18) 0.08680(19) 0.0437 1.0000 Uani . .
C226 C -0.2890(2) 0.48189(14) 0.15226(16) 0.0335 1.0000 Uani . .
C231 C -0.1081(2) 0.54737(12) 0.30679(15) 0.0271 1.0000 Uani . .
C232 C -0.0292(3) 0.56595(14) 0.36808(17) 0.0334 1.0000 Uani . .
C233 C -0.0494(3) 0.61616(15) 0.41210(18) 0.0386 1.0000 Uani . .
C234 C -0.1484(3) 0.64909(15) 0.39566(19) 0.0412 1.0000 Uani . .
C235 C -0.2278(3) 0.63161(15) 0.33507(19) 0.0398 1.0000 Uani . .
C236 C -0.2077(3) 0.58105(14) 0.29101(17) 0.0328 1.0000 Uani . .
C901 C 0.5109(4) 0.6352(2) 0.1594(3) 0.0684 1.0000 Uani . .
C902 C 0.5459(6) 0.8363(3) -0.0399(4) 0.1166 1.0000 Uani D .
B1 B 0.3234(3) 0.52680(17) 0.30051(18) 0.0305 1.0000 Uani . .
H1 H 0.076(3) 0.4740(17) 0.153(2) 0.052(10) 1.0000 Uiso . .
H11 H 0.3003(3) 0.45749(15) 0.13348(16) 0.0425 1.0000 Uiso R .
H12 H 0.2861(3) 0.53054(15) 0.14889(16) 0.0425 1.0000 Uiso R .
H13 H 0.4079(3) 0.49722(15) 0.17399(16) 0.0425 1.0000 Uiso R .
H21 H 0.5980(3) 0.52090(19) 0.3341(2) 0.0577 1.0000 Uiso R .
H22 H 0.5105(3) 0.47900(19) 0.3749(2) 0.0577 1.0000 Uiso R .
H23 H 0.5158(3) 0.47184(19) 0.2837(2) 0.0577 1.0000 Uiso R .
H131 H 0.3975(3) 0.52490(15) 0.46944(17) 0.0442 1.0000 Uiso R .
H141 H 0.2649(3) 0.46528(16) 0.54554(16) 0.0442 1.0000 Uiso R .
H151 H 0.1041(3) 0.42473(14) 0.44665(16) 0.0399 1.0000 Uiso R .
H231 H 0.3299(3) 0.66526(14) 0.27706(19) 0.0480 1.0000 Uiso R .
H241 H 0.1418(3) 0.70835(15) 0.2105(2) 0.0506 1.0000 Uiso R .
H251 H 0.0034(3) 0.61771(14) 0.19524(18) 0.0421 1.0000 Uiso R .
H1121 H -0.0077(3) 0.41389(15) 0.08019(16) 0.0411 1.0000 Uiso R .
H1131 H -0.1517(3) 0.37816(17) -0.0164(2) 0.0542 1.0000 Uiso R .
H1141 H -0.2263(3) 0.27748(19) -0.0083(2) 0.0615 1.0000 Uiso R .
H1151 H -0.1574(3) 0.21267(17) 0.0951(2) 0.0550 1.0000 Uiso R .
H1161 H -0.0108(3) 0.24760(14) 0.19094(19) 0.0436 1.0000 Uiso R .
H1221 H 0.0057(2) 0.35598(13) 0.35795(16) 0.0362 1.0000 Uiso R .
H1231 H -0.0058(3) 0.27935(15) 0.45224(17) 0.0444 1.0000 Uiso R .
H1241 H 0.0945(3) 0.18543(15) 0.44727(18) 0.0464 1.0000 Uiso R .
H1251 H 0.2072(3) 0.16868(15) 0.34843(19) 0.0482 1.0000 Uiso R .
H1261 H 0.2175(3) 0.24477(14) 0.25352(17) 0.0414 1.0000 Uiso R .
H1321 H 0.1765(3) 0.32459(15) 0.07317(18) 0.0464 1.0000 Uiso R .
H1331 H 0.3542(3) 0.31243(18) 0.0289(2) 0.0661 1.0000 Uiso R .
H1341 H 0.5247(3) 0.3235(2) 0.1138(3) 0.0736 1.0000 Uiso R .
H1351 H 0.5176(3) 0.34840(18) 0.2442(2) 0.0596 1.0000 Uiso R .
H1361 H 0.3413(3) 0.36183(15) 0.28939(19) 0.0439 1.0000 Uiso R .
H2121 H -0.1435(3) 0.46050(14) 0.40115(17) 0.0411 1.0000 Uiso R .
H2131 H -0.2391(3) 0.38155(16) 0.4591(2) 0.0539 1.0000 Uiso R .
H2141 H -0.3122(3) 0.29501(16) 0.3862(2) 0.0533 1.0000 Uiso R .
H2151 H -0.2885(3) 0.28744(14) 0.2552(2) 0.0462 1.0000 Uiso R .
H2161 H -0.1919(2) 0.36580(14) 0.19654(18) 0.0388 1.0000 Uiso R .
H2221 H -0.0484(2) 0.53374(14) 0.10503(16) 0.0372 1.0000 Uiso R .
H2231 H -0.1710(3) 0.56416(16) -0.00642(18) 0.0501 1.0000 Uiso R .
H2241 H -0.3683(3) 0.54333(19) -0.01727(18) 0.0562 1.0000 Uiso R .
H2251 H -0.4417(3) 0.48901(18) 0.08134(19) 0.0518 1.0000 Uiso R .
H2261 H -0.3211(2) 0.46001(14) 0.19397(16) 0.0403 1.0000 Uiso R .
H2321 H 0.0430(3) 0.54267(14) 0.38045(17) 0.0404 1.0000 Uiso R .
H2331 H 0.0080(3) 0.62859(15) 0.45595(18) 0.0469 1.0000 Uiso R .
H2341 H -0.1626(3) 0.68538(15) 0.42736(19) 0.0508 1.0000 Uiso R .
H2351 H -0.2996(3) 0.65530(15) 0.32292(19) 0.0486 1.0000 Uiso R .
H2361 H -0.2656(3) 0.56871(14) 0.24741(17) 0.0398 1.0000 Uiso R .
H9011 H 0.5881(4) 0.6207(2) 0.1523(3) 0.0810 1.0000 Uiso R .
H9012 H 0.4774(4) 0.6064(2) 0.1940(3) 0.0810 1.0000 Uiso R .
H9021 H 0.5448(6) 0.8819(3) -0.0442(4) 0.1447 0.8800 Uiso R .
H9022 H 0.5839(6) 0.8186(3) -0.0818(4) 0.1447 0.8800 Uiso R .
H9023 H 0.5561(6) 0.8728(3) -0.0724(4) 0.1447 0.1200 Uiso R .
H9024 H 0.6008(6) 0.8037(3) -0.0496(4) 0.1447 0.1200 Uiso R .

loop_
_atom_site_aniso_label
_atom_site_aniso_U_11
_atom_site_aniso_U_22
_atom_site_aniso_U_33
_atom_site_aniso_U_23
_atom_site_aniso_U_13
_atom_site_aniso_U_12
Ru1 0.02032(10) 0.02464(10) 0.02072(10) 0.00071(9) 0.00272(7) -0.00108(9)
Cl1 0.0766(8) 0.1044(10) 0.0826(9) 0.0164(7) -0.0098(6) 0.0005(7)
Cl2 0.0593(6) 0.0527(6) 0.1193(10) -0.0020(6) 0.0088(6) -0.0101(5)
Cl3 0.0700(8) 0.1515(16) 0.0967(10) 0.0023(10) 0.0125(7) 0.0110(9)
Cl4 0.1241(17) 0.1082(16) 0.1009(13) -0.0051(11) -0.0311(11) -0.0080(13)
P1 0.0232(3) 0.0256(3) 0.0219(3) 0.0002(2) 0.0032(3) 0.0004(3)
P2 0.0208(3) 0.0270(4) 0.0223(3) -0.0003(3) 0.0036(3) 0.0003(2)
O1 0.0205(9) 0.0332(11) 0.0239(9) -0.0002(7) 0.0062(7) -0.0032(7)
O2 0.0278(11) 0.0461(14) 0.0456(12) -0.0013(10) 0.0045(9) -0.0094(9)
N11 0.0259(11) 0.0298(11) 0.0234(10) 0.0002(10) 0.0035(8) -0.0022(10)
N12 0.0246(12) 0.0357(13) 0.0250(11) -0.0027(10) 0.0001(9) -0.0043(10)
N21 0.0285(12) 0.0262(12) 0.0326(12) -0.0007(10) 0.0046(10) -0.0061(9)
N22 0.0272(12) 0.0325(13) 0.0327(13) -0.0013(10) 0.0045(10) -0.0077(10)
C1 0.0340(16) 0.0442(17) 0.0280(14) 0.0003(12) 0.0139(12) -0.0069(13)
C2 0.0274(16) 0.066(2) 0.051(2) -0.0017(18) 0.0024(14) 0.0000(16)
C13 0.0369(17) 0.0431(18) 0.0303(15) -0.0059(13) -0.0007(12) -0.0025(14)
C14 0.0430(17) 0.0456(17) 0.0218(12) -0.0022(13) 0.0010(11) 0.0016(15)
C15 0.0380(16) 0.0358(16) 0.0260(14) 0.0021(11) 0.0098(12) -0.0015(12)
C23 0.0439(18) 0.0303(16) 0.0457(18) -0.0026(13) 0.0075(14) -0.0109(14)
C24 0.0476(19) 0.0280(15) 0.051(2) 0.0029(14) 0.0045(15) -0.0024(14)
C25 0.0378(16) 0.0285(15) 0.0389(16) 0.0006(12) 0.0044(13) -0.0001(12)
C111 0.0238(13) 0.0351(15) 0.0273(14) -0.0072(11) 0.0046(11) 0.0023(11)
C112 0.0349(15) 0.0400(17) 0.0278(14) -0.0054(12) -0.0001(12) 0.0034(13)
C113 0.0438(19) 0.052(2) 0.0396(18) -0.0069(15) -0.0099(14) 0.0058(16)
C114 0.0405(19) 0.059(2) 0.054(2) -0.0218(18) -0.0147(16) 0.0054(17)
C115 0.0395(18) 0.0402(18) 0.058(2) -0.0156(16) -0.0067(15) -0.0029(15)
C116 0.0335(16) 0.0330(16) 0.0425(17) -0.0086(13) 0.0011(13) 0.0009(12)
C121 0.0288(14) 0.0268(14) 0.0214(12) 0.0008(10) 0.0002(10) -0.0020(11)
C122 0.0327(15) 0.0311(14) 0.0268(14) -0.0007(11) 0.0047(11) -0.0005(11)
C123 0.0417(17) 0.0432(17) 0.0262(14) 0.0017(13) 0.0064(12) -0.0066(14)
C124 0.0480(19) 0.0381(17) 0.0299(15) 0.0084(13) -0.0011(13) -0.0064(14)
C125 0.0435(18) 0.0335(16) 0.0436(18) 0.0065(13) 0.0013(14) 0.0044(14)
C126 0.0378(16) 0.0314(15) 0.0345(16) 0.0010(12) 0.0070(13) 0.0052(12)
C131 0.0281(14) 0.0279(14) 0.0298(14) 0.0021(11) 0.0085(11) 0.0011(11)
C132 0.0414(17) 0.0370(17) 0.0376(17) 0.0016(13) 0.0146(13) 0.0054(13)
C133 0.054(2) 0.060(2) 0.051(2) -0.0052(17) 0.0295(18) 0.0092(18)
C134 0.042(2) 0.063(3) 0.080(3) 0.006(2) 0.031(2) 0.0137(18)
C135 0.0285(16) 0.050(2) 0.071(3) 0.0114(18) 0.0063(16) 0.0073(14)
C136 0.0294(15) 0.0383(17) 0.0420(17) 0.0089(13) 0.0043(13) 0.0050(13)
C211 0.0213(12) 0.0271(14) 0.0316(14) 0.0035(11) 0.0063(11) 0.0036(10)
C212 0.0337(15) 0.0367(16) 0.0323(15) 0.0023(12) 0.0096(12) -0.0003(12)
C213 0.0439(18) 0.049(2) 0.0421(18) 0.0099(15) 0.0159(14) 0.0006(15)
C214 0.0365(17) 0.0375(18) 0.059(2) 0.0167(15) 0.0117(15) -0.0017(14)
C215 0.0270(15) 0.0301(16) 0.058(2) 0.0032(14) 0.0038(13) 0.0014(12)
C216 0.0249(14) 0.0317(15) 0.0406(17) -0.0009(12) 0.0041(12) 0.0024(11)
C221 0.0256(13) 0.0313(14) 0.0241(13) -0.0025(11) 0.0017(10) 0.0025(11)
C222 0.0283(14) 0.0374(16) 0.0272(13) 0.0030(12) 0.0031(11) 0.0014(12)
C223 0.0399(17) 0.053(2) 0.0320(15) 0.0088(14) 0.0042(13) 0.0013(15)
C224 0.0379(17) 0.072(2) 0.0310(15) 0.0078(17) -0.0039(13) 0.0080(18)
C225 0.0279(16) 0.064(2) 0.0372(17) -0.0030(15) -0.0011(13) 0.0015(15)
C226 0.0260(14) 0.0464(19) 0.0284(14) 0.0004(12) 0.0049(11) 0.0014(12)
C231 0.0297(14) 0.0272(14) 0.0257(13) 0.0034(10) 0.0085(11) 0.0011(10)
C232 0.0335(15) 0.0346(16) 0.0329(15) -0.0024(12) 0.0066(12) 0.0010(12)
C233 0.0446(18) 0.0369(17) 0.0357(16) -0.0061(13) 0.0103(13) -0.0067(14)
C234 0.056(2) 0.0303(16) 0.0402(17) -0.0043(13) 0.0187(15) 0.0018(14)
C235 0.0453(18) 0.0361(17) 0.0401(17) 0.0033(13) 0.0128(14) 0.0115(14)
C236 0.0338(15) 0.0326(15) 0.0330(15) 0.0014(12) 0.0077(12) 0.0028(12)
C901 0.059(3) 0.051(2) 0.092(3) 0.010(2) 0.002(2) 0.002(2)
C902 0.102(5) 0.096(5) 0.164(7) 0.020(4) 0.060(5) -0.017(4)
B1 0.0232(14) 0.0383(18) 0.0299(15) -0.0021(14) 0.0035(11) -0.0059(13)

loop_
_atom_type_symbol
_atom_type_scat_dispersion_real
_atom_type_scat_dispersion_imag
_atom_type_scat_Cromer_Mann_a1
_atom_type_scat_Cromer_Mann_b1
_atom_type_scat_Cromer_Mann_a2
_atom_type_scat_Cromer_Mann_b2
_atom_type_scat_Cromer_Mann_a3
_atom_type_scat_Cromer_Mann_b3
_atom_type_scat_Cromer_Mann_a4
_atom_type_scat_Cromer_Mann_b4
_atom_type_scat_Cromer_Mann_c
_atom_type_scat_source
'C   ' 0.0033 0.0016 2.3100 20.8439 1.0200 10.2075 1.5886 0.5687 0.8650 51.6512 0.2156 International_Tables_Vol_IV_Table_2.2B
'H   ' 0.0000 0.0000 0.4930 10.5109 0.3229 26.1257 0.1402 3.1424 0.0408 57.7998 0.0030 International_Tables_Vol_IV_Table_2.2B
'B   ' 0.0013 0.0007 2.0545 23.2185 1.3326 1.0210 1.0979 60.3498 0.7068 0.1403 -0.1932 International_Tables_Vol_IV_Table_2.2B
'Cl  ' 0.1484 0.1585 11.4604 0.0104 7.1964 1.1662 6.2556 18.5194 1.6455 47.7784 -9.5574 International_Tables_Vol_IV_Table_2.2B
'N   ' 0.0061 0.0033 12.2126 0.0057 3.1322 9.8933 2.0125 28.9975 1.1663 0.5826 -11.5290 International_Tables_Vol_IV_Table_2.2B
'O   ' 0.0106 0.0060 3.0485 13.2771 2.2868 5.7011 1.5463 0.3239 0.8670 32.9089 0.2508 International_Tables_Vol_IV_Table_2.2B
'P   ' 0.1023 0.0942 6.4345 1.9067 4.1791 27.1570 1.7800 0.5260 1.4908 68.1645 1.1149 International_Tables_Vol_IV_Table_2.2B
'Ru  ' -1.2594 0.8363 19.2674 0.8085 12.9182 8.4347 4.8634 24.7997 1.5676 94.2928 5.3787 International_Tables_Vol_IV_Table_2.2B

loop_
_exptl_crystal_face_index_h
_exptl_crystal_face_index_k
_exptl_crystal_face_index_l
_exptl_crystal_face_perp_dist
1 0 0 0.080
-1 0 0 0.070
0 1 0 0.040
0 -1 0 0.010
0 0 1 0.200
0 0 -1 0.200

loop_
_geom_angle_atom_site_label_1
_geom_angle_atom_site_label_2
_geom_angle_atom_site_label_3
_geom_angle
_geom_angle_publ_flag
P1 Ru1 P2 98.76(3) yes
P1 Ru1 O1 93.85(5) yes
P2 Ru1 O1 167.35(5) yes
P1 Ru1 N11 98.82(7) yes
P2 Ru1 N11 104.72(6) yes
O1 Ru1 N11 74.03(7) yes
P1 Ru1 N21 165.54(7) yes
P2 Ru1 N21 92.30(7) yes
O1 Ru1 N21 75.11(8) yes
N11 Ru1 N21 87.25(9) yes
P1 Ru1 H1 84.4(13) no
P2 Ru1 H1 86.3(14) no
O1 Ru1 H1 94.0(14) no
N11 Ru1 H1 167.7(14) no
N21 Ru1 H1 87.0(13) no
Ru1 P1 C111 118.34(10) yes
Ru1 P1 C121 123.03(9) yes
C111 P1 C121 101.68(13) yes
Ru1 P1 C131 108.83(9) yes
C111 P1 C131 101.95(13) yes
C121 P1 C131 99.68(12) yes
Ru1 P2 C211 121.58(9) yes
Ru1 P2 C221 119.03(9) yes
C211 P2 C221 100.71(13) yes
Ru1 P2 C231 112.43(9) yes
C211 P2 C231 99.74(12) yes
C221 P2 C231 99.64(12) yes
Ru1 O1 C1 115.03(16) yes
Ru1 O1 B1 102.70(15) yes
C1 O1 B1 114.3(2) yes
C2 O2 B1 116.6(3) yes
Ru1 N11 N12 110.06(16) yes
Ru1 N11 C15 143.2(2) yes
N12 N11 C15 106.5(2) yes
N11 N12 C13 109.8(2) yes
N11 N12 B1 117.8(2) yes
C13 N12 B1 132.4(2) yes
Ru1 N21 N22 113.65(17) yes
Ru1 N21 C25 139.1(2) yes
N22 N21 C25 106.3(2) yes
N21 N22 C23 109.4(2) yes
N21 N22 B1 114.2(2) yes
C23 N22 B1 135.8(3) yes
O1 C1 H11 109.466 no
O1 C1 H12 109.466 no
H11 C1 H12 109.475 no
O1 C1 H13 109.466 no
H11 C1 H13 109.477 no
H12 C1 H13 109.476 no
O2 C2 H21 109.467 no
O2 C2 H22 109.466 no
H21 C2 H22 109.474 no
O2 C2 H23 109.467 no
H21 C2 H23 109.476 no
H22 C2 H23 109.477 no
N12 C13 C14 108.2(3) yes
N12 C13 H131 125.884 no
C14 C13 H131 125.883 no
C13 C14 C15 104.9(3) yes
C13 C14 H141 127.563 no
C15 C14 H141 127.562 no
C14 C15 N11 110.6(3) yes
C14 C15 H151 124.677 no
N11 C15 H151 124.679 no
N22 C23 C24 108.5(3) yes
N22 C23 H231 125.747 no
C24 C23 H231 125.748 no
C23 C24 C25 104.8(3) yes
C23 C24 H241 127.583 no
C25 C24 H241 127.583 no
C24 C25 N21 111.0(3) yes
C24 C25 H251 124.521 no
N21 C25 H251 124.520 no
P1 C111 C112 118.8(2) yes
P1 C111 C116 122.9(2) yes
C112 C111 C116 118.3(3) yes
C111 C112 C113 120.8(3) yes
C111 C112 H1121 119.577 no
C113 C112 H1121 119.579 no
C112 C113 C114 119.6(3) yes
C112 C113 H1131 120.197 no
C114 C113 H1131 120.197 no
C113 C114 C115 120.5(3) yes
C113 C114 H1141 119.740 no
C115 C114 H1141 119.740 no
C114 C115 C116 119.8(3) yes
C114 C115 H1151 120.106 no
C116 C115 H1151 120.107 no
C115 C116 C111 120.9(3) yes
C115 C116 H1161 119.564 no
C111 C116 H1161 119.563 no
P1 C121 C122 119.1(2) yes
P1 C121 C126 122.7(2) yes
C122 C121 C126 118.2(3) yes
C121 C122 C123 120.9(3) yes
C121 C122 H1221 119.565 no
C123 C122 H1221 119.565 no
C122 C123 C124 120.0(3) yes
C122 C123 H1231 119.983 no
C124 C123 H1231 119.983 no
C123 C124 C125 119.8(3) yes
C123 C124 H1241 120.088 no
C125 C124 H1241 120.089 no
C124 C125 C126 120.0(3) yes
C124 C125 H1251 119.993 no
C126 C125 H1251 119.993 no
C121 C126 C125 121.1(3) yes
C121 C126 H1261 119.465 no
C125 C126 H1261 119.465 no
P1 C131 C132 123.6(2) yes
P1 C131 C136 118.0(2) yes
C132 C131 C136 118.3(3) yes
C131 C132 C133 120.7(3) yes
C131 C132 H1321 119.656 no
C133 C132 H1321 119.655 no
C132 C133 C134 120.6(3) yes
C132 C133 H1331 119.698 no
C134 C133 H1331 119.698 no
C133 C134 C135 119.4(3) yes
C133 C134 H1341 120.311 no
C135 C134 H1341 120.312 no
C134 C135 C136 120.7(3) yes
C134 C135 H1351 119.667 no
C136 C135 H1351 119.666 no
C131 C136 C135 120.3(3) yes
C131 C136 H1361 119.834 no
C135 C136 H1361 119.836 no
P2 C211 C212 121.1(2) yes
P2 C211 C216 120.4(2) yes
C212 C211 C216 118.4(3) yes
C211 C212 C213 120.8(3) yes
C211 C212 H2121 119.589 no
C213 C212 H2121 119.589 no
C212 C213 C214 120.2(3) yes
C212 C213 H2131 119.900 no
C214 C213 H2131 119.902 no
C213 C214 C215 119.8(3) yes
C213 C214 H2141 120.123 no
C215 C214 H2141 120.120 no
C214 C215 C216 120.4(3) yes
C214 C215 H2151 119.806 no
C216 C215 H2151 119.806 no
C211 C216 C215 120.4(3) yes
C211 C216 H2161 119.784 no
C215 C216 H2161 119.784 no
P2 C221 C222 119.0(2) yes
P2 C221 C226 122.4(2) yes
C222 C221 C226 118.5(3) yes
C221 C222 C223 120.7(3) yes
C221 C222 H2221 119.629 no
C223 C222 H2221 119.629 no
C222 C223 C224 120.0(3) yes
C222 C223 H2231 119.976 no
C224 C223 H2231 119.976 no
C223 C224 C225 119.7(3) yes
C223 C224 H2241 120.127 no
C225 C224 H2241 120.128 no
C224 C225 C226 120.6(3) yes
C224 C225 H2251 119.704 no
C226 C225 H2251 119.704 no
C221 C226 C225 120.3(3) yes
C221 C226 H2261 119.835 no
C225 C226 H2261 119.835 no
P2 C231 C232 119.4(2) yes
P2 C231 C236 122.7(2) yes
C232 C231 C236 117.9(3) yes
C231 C232 C233 121.1(3) yes
C231 C232 H2321 119.448 no
C233 C232 H2321 119.448 no
C232 C233 C234 120.3(3) yes
C232 C233 H2331 119.851 no
C234 C233 H2331 119.851 no
C233 C234 C235 119.6(3) yes
C233 C234 H2341 120.177 no
C235 C234 H2341 120.177 no
C234 C235 C236 120.1(3) yes
C234 C235 H2351 119.966 no
C236 C235 H2351 119.969 no
C231 C236 C235 121.0(3) yes
C231 C236 H2361 119.501 no
C235 C236 H2361 119.500 no
Cl1 C901 Cl2 113.6(2) yes
Cl1 C901 H9011 108.428 no
Cl2 C901 H9011 108.428 no
Cl1 C901 H9012 108.427 no
Cl2 C901 H9012 108.426 no
H9011 C901 H9012 109.466 no
Cl5 C902 Cl3 95.8(6) yes
Cl4 C902 Cl3 113.8(4) yes
Cl4 C902 H9021 108.368 no
Cl3 C902 H9021 108.370 no
Cl4 C902 H9022 108.376 no
Cl3 C902 H9022 108.376 no
H9021 C902 H9022 109.467 no
Cl5 C902 H9023 112.770 no
Cl3 C902 H9023 112.773 no
Cl5 C902 H9024 112.794 no
Cl3 C902 H9024 112.788 no
H9023 C902 H9024 109.467 no
N22 B1 N12 108.1(2) yes
N22 B1 O1 104.8(2) yes
N12 B1 O1 102.9(2) yes
N22 B1 O2 109.2(3) yes
N12 B1 O2 113.4(2) yes
O1 B1 O2 117.6(3) yes

loop_
_geom_bond_atom_site_label_1
_geom_bond_atom_site_label_2
_geom_bond_distance
_geom_bond_publ_flag
Ru1 P1 2.2713(7) yes
Ru1 P2 2.2364(7) yes
Ru1 O1 2.2254(18) yes
Ru1 N11 2.209(2) yes
Ru1 N21 2.153(2) yes
Ru1 H1 1.62(4) no
Cl1 C901 1.770(5) yes
Cl2 C901 1.744(5) yes
Cl3 C902 1.715(6) yes
Cl4 C902 1.765(8) yes
Cl5 C902 1.833(14) yes
P1 C111 1.849(3) yes
P1 C121 1.851(3) yes
P1 C131 1.838(3) yes
P2 C211 1.843(3) yes
P2 C221 1.858(3) yes
P2 C231 1.867(3) yes
O1 C1 1.435(3) yes
O1 B1 1.479(4) yes
O2 C2 1.422(4) yes
O2 B1 1.418(4) yes
N11 N12 1.362(3) yes
N11 C15 1.331(3) yes
N12 C13 1.349(4) yes
N12 B1 1.553(4) yes
N21 N22 1.377(3) yes
N21 C25 1.321(4) yes
N22 C23 1.343(4) yes
N22 B1 1.554(4) yes
C1 H11 1.000 no
C1 H12 1.000 no
C1 H13 1.000 no
C2 H21 1.000 no
C2 H22 1.000 no
C2 H23 1.000 no
C13 C14 1.377(5) yes
C13 H131 1.000 no
C14 C15 1.393(4) yes
C14 H141 1.000 no
C15 H151 1.000 no
C23 C24 1.374(5) yes
C23 H231 1.000 no
C24 C25 1.394(4) yes
C24 H241 1.000 no
C25 H251 1.000 no
C111 C112 1.399(4) yes
C111 C116 1.390(4) yes
C112 C113 1.387(4) yes
C112 H1121 1.000 no
C113 C114 1.387(6) yes
C113 H1131 1.000 no
C114 C115 1.373(6) yes
C114 H1141 1.000 no
C115 C116 1.394(4) yes
C115 H1151 1.000 no
C116 H1161 1.000 no
C121 C122 1.392(4) yes
C121 C126 1.392(4) yes
C122 C123 1.389(4) yes
C122 H1221 1.000 no
C123 C124 1.384(5) yes
C123 H1231 1.000 no
C124 C125 1.379(5) yes
C124 H1241 1.000 no
C125 C126 1.388(4) yes
C125 H1251 1.000 no
C126 H1261 1.000 no
C131 C132 1.388(4) yes
C131 C136 1.402(4) yes
C132 C133 1.388(5) yes
C132 H1321 1.000 no
C133 C134 1.372(6) yes
C133 H1331 1.000 no
C134 C135 1.385(6) yes
C134 H1341 1.000 no
C135 C136 1.381(5) yes
C135 H1351 1.000 no
C136 H1361 1.000 no
C211 C212 1.395(4) yes
C211 C216 1.403(4) yes
C212 C213 1.388(4) yes
C212 H2121 1.000 no
C213 C214 1.386(5) yes
C213 H2131 1.000 no
C214 C215 1.382(5) yes
C214 H2141 1.000 no
C215 C216 1.389(4) yes
C215 H2151 1.000 no
C216 H2161 1.000 no
C221 C222 1.393(4) yes
C221 C226 1.396(4) yes
C222 C223 1.390(4) yes
C222 H2221 1.000 no
C223 C224 1.381(5) yes
C223 H2231 1.000 no
C224 C225 1.380(5) yes
C224 H2241 1.000 no
C225 C226 1.386(4) yes
C225 H2251 1.000 no
C226 H2261 1.000 no
C231 C232 1.396(4) yes
C231 C236 1.395(4) yes
C232 C233 1.387(4) yes
C232 H2321 1.000 no
C233 C234 1.381(5) yes
C233 H2331 1.000 no
C234 C235 1.384(5) yes
C234 H2341 1.000 no
C235 C236 1.393(4) yes
C235 H2351 1.000 no
C236 H2361 1.000 no
C901 H9011 1.000 no
C901 H9012 1.000 no
C902 H9021 1.000 no
C902 H9022 1.000 no
C902 H9023 1.000 no
C902 H9024 1.000 no

loop_
_geom_contact_atom_site_label_1
_geom_contact_atom_site_label_2
_geom_contact_distance
_geom_contact_site_symmetry_2
_geom_contact_publ_flag
Cl2 C135 3.378(4) 3_655 no
Cl5 C13 3.54(2) 3_655 no
Cl5 C14 3.60(2) 3_655 no
O2 C901 3.523(6) . no
C1 C224 3.534(4) 2_565 no
C15 C233 3.544(5) 2_566 no

loop_
_geom_torsion_atom_site_label_1
_geom_torsion_atom_site_label_2
_geom_torsion_atom_site_label_3
_geom_torsion_atom_site_label_4
_geom_torsion
_geom_torsion_publ_flag
Ru1 P1 C111 C112 30.0(3) no
Ru1 P1 C111 C116 -148.8(2) no
Ru1 P1 C121 C122 38.7(2) no
Ru1 P1 C121 C126 -144.3(2) no
Ru1 P1 C131 C132 -108.4(3) no
Ru1 P1 C131 C136 67.2(2) no
Ru1 P2 C211 C212 92.6(2) no
Ru1 P2 C211 C216 -83.3(2) no
Ru1 P2 C221 C222 -27.6(3) no
Ru1 P2 C221 C226 157.1(2) no
Ru1 P2 C231 C232 -31.4(3) no
Ru1 P2 C231 C236 148.7(2) no
Ru1 O1 B1 O2 -177.4(2) no
Ru1 O1 B1 N12 57.2(2) no
Ru1 O1 B1 N22 -55.9(2) no
Ru1 N11 N12 C13 174.4(2) no
Ru1 N11 N12 B1 -2.9(3) no
Ru1 N11 C15 C14 -172.1(3) no
Ru1 N21 N22 C23 170.6(2) no
Ru1 N21 N22 B1 -2.2(3) no
Ru1 N21 C25 C24 -166.6(3) no
P1 Ru1 P2 C211 38.1(1) no
P1 Ru1 P2 C221 -88.1(1) no
P1 Ru1 P2 C231 156.07(9) no
P1 Ru1 O1 C1 89.4(2) no
P1 Ru1 O1 B1 -145.7(2) no
P1 Ru1 N11 N12 119.1(2) no
P1 Ru1 N11 C15 -68.6(3) no
P1 C111 C112 C113 -177.5(3) no
P1 C111 C116 C115 176.9(3) no
P1 C121 C122 C123 176.0(2) no
P1 C121 C126 C125 -176.2(2) no
P1 C131 C132 C133 173.0(3) no
P1 C131 C136 C135 -173.6(3) no
P2 Ru1 P1 C111 47.1(1) no
P2 Ru1 P1 C121 -81.5(1) no
P2 Ru1 P1 C131 162.77(9) no
P2 Ru1 N11 N12 -139.3(2) no
P2 Ru1 N11 C15 32.9(4) no
P2 Ru1 N21 N22 155.7(2) no
P2 Ru1 N21 C25 -38.0(3) no
P2 C211 C212 C213 -176.1(3) no
P2 C211 C216 C215 176.3(2) no
P2 C221 C222 C223 -174.1(2) no
P2 C221 C226 C225 174.6(3) no
P2 C231 C232 C233 -179.6(3) no
P2 C231 C236 C235 179.8(3) no
O1 Ru1 P1 C111 -131.9(1) no
O1 Ru1 P1 C121 99.4(1) no
O1 Ru1 P1 C131 -16.3(1) no
O1 Ru1 N11 N12 27.6(2) no
O1 Ru1 N11 C15 -160.1(4) no
O1 Ru1 N21 N22 -23.1(2) no
O1 Ru1 N21 C25 143.2(4) no
O1 B1 O2 C2 -53.5(4) no
O1 B1 N12 N11 -37.8(3) no
O1 B1 N12 C13 145.6(3) no
O1 B1 N22 N21 40.6(3) no
O1 B1 N22 C23 -129.6(4) no
O2 B1 O1 C1 -52.1(3) no
O2 B1 N12 N11 -165.9(2) no
O2 B1 N12 C13 17.5(5) no
O2 B1 N22 N21 167.4(2) no
O2 B1 N22 C23 -2.7(5) no
N11 Ru1 P1 C111 153.7(1) no
N11 Ru1 P1 C121 25.0(1) no
N11 Ru1 P1 C131 -90.7(1) no
N11 Ru1 P2 C211 -63.5(1) no
N11 Ru1 P2 C221 170.3(1) no
N11 Ru1 P2 C231 54.5(1) no
N11 Ru1 O1 C1 -172.5(2) no
N11 Ru1 O1 B1 -47.7(2) no
N11 Ru1 N21 N22 51.1(2) no
N11 Ru1 N21 C25 -142.6(3) no
N11 N12 C13 C14 0.9(4) no
N11 N12 B1 N22 72.8(3) no
N11 C15 C14 C13 0.3(4) no
N12 N11 Ru1 N21 -47.7(2) no
N12 N11 C15 C14 0.3(3) no
N12 C13 C14 C15 -0.7(4) no
N12 B1 O1 C1 -177.5(2) no
N12 B1 O2 C2 66.6(4) no
N12 B1 N22 N21 -68.7(3) no
N12 B1 N22 C23 121.1(4) no
N21 Ru1 P2 C211 -151.2(1) no
N21 Ru1 P2 C221 82.6(1) no
N21 Ru1 P2 C231 -33.3(1) no
N21 Ru1 O1 C1 -81.1(2) no
N21 Ru1 O1 B1 43.7(2) no
N21 Ru1 N11 C15 124.6(3) no
N21 N22 C23 C24 -0.1(4) no
N21 C25 C24 C23 -0.4(4) no
N22 N21 C25 C24 0.4(4) no
N22 C23 C24 C25 0.3(4) no
N22 B1 O1 C1 69.4(3) no
N22 B1 O2 C2 -172.7(2) no
N22 B1 N12 C13 -103.8(4) no
C13 N12 N11 C15 -0.7(3) no
C14 C13 N12 B1 177.7(3) no
C15 N11 N12 B1 -178.0(3) no
C23 N22 N21 C25 -0.2(3) no
C24 C23 N22 B1 170.4(3) no
C25 N21 N22 B1 -172.9(3) no
C111 P1 C121 C122 -96.7(2) no
C111 P1 C121 C126 80.2(2) no
C111 P1 C131 C132 17.4(3) no
C111 P1 C131 C136 -167.0(2) no
C111 C112 C113 C114 -0.2(5) no
C111 C116 C115 C114 1.4(6) no
C112 C111 P1 C121 168.0(2) no
C112 C111 P1 C131 -89.3(3) no
C112 C111 C116 C115 -1.9(5) no
C112 C113 C114 C115 -0.4(6) no
C113 C112 C111 C116 1.3(5) no
C113 C114 C115 C116 -0.1(6) no
C116 C111 P1 C121 -10.7(3) no
C116 C111 P1 C131 91.9(3) no
C121 P1 C131 C132 121.7(3) no
C121 P1 C131 C136 -62.8(3) no
C121 C122 C123 C124 0.6(4) no
C121 C126 C125 C124 0.1(5) no
C122 C121 P1 C131 158.8(2) no
C122 C121 C126 C125 0.8(4) no
C122 C123 C124 C125 0.3(5) no
C123 C122 C121 C126 -1.1(4) no
C123 C124 C125 C126 -0.7(5) no
C126 C121 P1 C131 -24.2(3) no
C131 C132 C133 C134 1.6(6) no
C131 C136 C135 C134 -0.9(6) no
C132 C131 C136 C135 2.1(5) no
C132 C133 C134 C135 -0.3(6) no
C133 C132 C131 C136 -2.5(5) no
C133 C134 C135 C136 -0.1(6) no
C211 P2 C221 C222 -163.2(2) no
C211 P2 C221 C226 21.5(3) no
C211 P2 C231 C232 98.8(2) no
C211 P2 C231 C236 -81.1(3) no
C211 C212 C213 C214 -0.2(5) no
C211 C216 C215 C214 -0.2(5) no
C212 C211 P2 C221 -133.3(2) no
C212 C211 P2 C231 -31.4(2) no
C212 C211 C216 C215 0.3(4) no
C212 C213 C214 C215 0.3(5) no
C213 C212 C211 C216 -0.1(4) no
C213 C214 C215 C216 -0.0(5) no
C216 C211 P2 C221 50.8(2) no
C216 C211 P2 C231 152.6(2) no
C221 P2 C231 C232 -158.5(2) no
C221 P2 C231 C236 21.7(3) no
C221 C222 C223 C224 -0.4(5) no
C221 C226 C225 C224 -0.9(5) no
C222 C221 P2 C231 94.9(2) no
C222 C221 C226 C225 -0.7(5) no
C222 C223 C224 C225 -1.1(6) no
C223 C222 C221 C226 1.4(4) no
C223 C224 C225 C226 1.8(6) no
C226 C221 P2 C231 -80.4(3) no
C231 C232 C233 C234 -0.4(5) no
C231 C236 C235 C234 -0.1(5) no
C232 C231 C236 C235 -0.0(5) no
C232 C233 C234 C235 0.2(5) no
C233 C232 C231 C236 0.3(5) no
C233 C234 C235 C236 -0.0(5) no
